data_7151864
loop_
_publ_author_name
'Griffen, Julia A.'
'Le Coz, Am\'elie M'
'Kociok-K\"ohn, Gabriele'
'Khan, Monika Ali'
'Stewart, Alan J. W.'
'Lewis, Simon E.'

_publ_section_title
;
 Expanding the chiral pool: oxidation of meta-bromobenzoic acid by R.
 eutrophus B9 allows access to new reaction manifolds.
;
_journal_issue 10
_journal_name_full 'Organic &amp; biomolecular chemistry'
_journal_page_first 3920
_journal_page_last 3928
_journal_paper_doi 10.1039/c1ob05131h
_journal_volume 9
_journal_year 2011
_chemical_absolute_configuration ad
_chemical_formula_moiety 'C14 H13 Br Fe O7'
_chemical_formula_sum 'C14 H13 Br Fe O7'
_chemical_formula_weight 429.00
_chemical_name_systematic
;
?
;
_space_group_IT_number 19
_symmetry_cell_setting orthorhombic
_symmetry_space_group_name_Hall 'P 2ac 2ab'
_symmetry_space_group_name_H-M 'P 21 21 21'
_atom_sites_solution_hydrogens geom
_atom_sites_solution_primary direct
_atom_sites_solution_secondary difmap
_audit_creation_method SHELXL-97
_cell_angle_alpha 90.00
_cell_angle_beta 90.00
_cell_angle_gamma 90.00
_cell_formula_units_Z 8
_cell_length_a 8.6252(3)
_cell_length_b 8.6773(3)
_cell_length_c 43.7286(16)
_cell_measurement_reflns_used 52435
_cell_measurement_temperature 150(2)
_cell_measurement_theta_max 27.485
_cell_measurement_theta_min 2.910
_cell_volume 3272.8(2)
_computing_cell_refinement 'HKL Scalepack (Otwinski & Minor, 1997)'
_computing_data_collection 'Collect (Nonius BV, 1997-2000)'
_computing_data_reduction
;
DENZO-SCALEPACK Z. Otwinowski and W. Minor, "
Processing of X-ray Diffraction Data Collected in Oscillation Mode ",
Methods in Enzymology, Volume 276: Macromolecular Crystallography,
part A, p.307-326, 1997,C.W. Carter, Jr. & R. M. Sweet, Eds., Academic Press.
;
_computing_molecular_graphics 'ORTEP3 for Windows - Farrugia, L. J. J. Appl. Crystallogr. 1997, 30, 565'
_computing_publication_material
;
'WinGX publication routines, Farrugia,
L. J., J. Appl. Crystallogr., 1999, 32, 837-838
;
_computing_structure_refinement
;
SHELXL97 -Program for Crystal Structure Analysis (Release 97-2).
Sheldrick, G.M., Institut f\"ur Anorganische Chemie der Universit\"at,
Tammanstrasse 4, D-3400 G\"ottingen, Germany, 1998
;
_computing_structure_solution
;
SIR97- Altomare A., Burla M.C., Camalli M., Cascarano G.L., Giacovazzo C. ,
Guagliardi A., Moliterni A.G.G., Polidori G.,Spagna R.
(1999) J. Appl. Cryst. 32, 115-119
;
_diffrn_ambient_temperature 150(2)
_diffrn_measured_fraction_theta_full 0.958
_diffrn_measured_fraction_theta_max 0.958
_diffrn_measurement_device_type 'Nonius Kappa CCD'
_diffrn_measurement_method '1240 0.8 degree images with \f and \w scans'
_diffrn_radiation_monochromator graphite
_diffrn_radiation_source 'fine-focus sealed tube'
_diffrn_radiation_type MoK\a
_diffrn_radiation_wavelength 0.71073
_diffrn_reflns_av_R_equivalents 0.0663
_diffrn_reflns_av_sigmaI/netI 0.0611
_diffrn_reflns_limit_h_max 11
_diffrn_reflns_limit_h_min -11
_diffrn_reflns_limit_k_max 11
_diffrn_reflns_limit_k_min -10
_diffrn_reflns_limit_l_max 56
_diffrn_reflns_limit_l_min -56
_diffrn_reflns_number 25844
_diffrn_reflns_theta_full 27.56
_diffrn_reflns_theta_max 27.56
_diffrn_reflns_theta_min 3.31
_diffrn_standards_decay_% 0
_diffrn_standards_number 0
_exptl_absorpt_coefficient_mu 3.394
_exptl_absorpt_correction_T_max 0.6300
_exptl_absorpt_correction_T_min 0.3104
_exptl_absorpt_correction_type multi-scan
_exptl_absorpt_process_details
;
multi-scan from symmetry-related measurements
Sortav (Blessing 1995)
;
_exptl_crystal_colour colourless
_exptl_crystal_density_diffrn 1.741
_exptl_crystal_density_method 'not measured'
_exptl_crystal_description block
_exptl_crystal_F_000 1712
_exptl_crystal_size_max 0.45
_exptl_crystal_size_mid 0.30
_exptl_crystal_size_min 0.15
_refine_diff_density_max 0.554
_refine_diff_density_min -0.567
_refine_diff_density_rms 0.086
_refine_ls_abs_structure_details 'Flack H D (1983), Acta Cryst. A39, 876-881'
_refine_ls_abs_structure_Flack 0.011(9)
_refine_ls_extinction_method none
_refine_ls_goodness_of_fit_ref 1.063
_refine_ls_hydrogen_treatment mixed
_refine_ls_matrix_type full
_refine_ls_number_parameters 429
_refine_ls_number_reflns 6937
_refine_ls_number_restraints 0
_refine_ls_restrained_S_all 1.063
_refine_ls_R_factor_all 0.0677
_refine_ls_R_factor_gt 0.0437
_refine_ls_shift/su_max 0.001
_refine_ls_shift/su_mean 0.000
_refine_ls_structure_factor_coef Fsqd
_refine_ls_weighting_details 'calc w=1/[\s^2^(Fo^2^)+(0.0281P)^2^+3.0101P] where P=(Fo^2^+2Fc^2^)/3'
_refine_ls_weighting_scheme calc
_refine_ls_wR_factor_gt 0.0788
_refine_ls_wR_factor_ref 0.0860
_reflns_number_gt 5544
_reflns_number_total 6937
_reflns_threshold_expression >2sigma(I)
_cod_data_source_file c1ob05131h.txt
_cod_data_source_block h10sel3
_cod_database_code 7151864

loop_
_symmetry_equiv_pos_as_xyz
'x, y, z'
'-x+1/2, -y, z+1/2'
'x+1/2, -y+1/2, -z'
'-x, y+1/2, -z+1/2'

loop_
_atom_site_label
_atom_site_type_symbol
_atom_site_fract_x
_atom_site_fract_y
_atom_site_fract_z
_atom_site_U_iso_or_equiv
_atom_site_adp_type
_atom_site_occupancy
_atom_site_symmetry_multiplicity
_atom_site_calc_flag
_atom_site_refinement_flags
_atom_site_disorder_assembly
_atom_site_disorder_group
Fe1 Fe 1.06298(7) 0.30036(8) 0.178918(14) 0.02869(16) Uani 1 1 d . . .
C10 C 1.1952(6) 0.4506(7) 0.16908(11) 0.0374(12) Uani 1 1 d . . .
O10 O 1.2725(4) 0.5543(5) 0.16372(10) 0.0550(11) Uani 1 1 d . . .
C20 C 0.9414(5) 0.3129(5) 0.14597(11) 0.0331(11) Uani 1 1 d . . .
O20 O 0.8621(4) 0.3203(5) 0.12515(7) 0.0477(9) Uani 1 1 d . . .
C30 C 1.1935(7) 0.1555(7) 0.16563(12) 0.0488(14) Uani 1 1 d . . .
O30 O 1.2798(6) 0.0659(6) 0.15641(11) 0.0818(16) Uani 1 1 d . . .
Br1 Br 0.90920(6) -0.06311(6) 0.194481(12) 0.04028(14) Uani 1 1 d . . .
O1 O 0.5849(4) 0.4037(4) 0.16607(9) 0.0453(10) Uani 1 1 d . . .
O2 O 0.7164(4) 0.6167(4) 0.17670(8) 0.0335(8) Uani 1 1 d . . .
O3 O 0.6991(3) 0.4460(4) 0.23537(7) 0.0259(7) Uani 1 1 d . . .
O4 O 0.7042(3) 0.1862(4) 0.23717(7) 0.0315(7) Uani 1 1 d . . .
C1 C 0.7613(5) 0.2229(5) 0.20752(11) 0.0246(10) Uani 1 1 d . . .
H1 H 0.6883 0.1862 0.1913 0.030 Uiso 1 1 calc R . .
C2 C 0.9181(5) 0.1552(5) 0.20314(9) 0.0280(10) Uani 1 1 d . . .
C3 C 1.0416(5) 0.2056(5) 0.22176(9) 0.0271(10) Uani 1 1 d . . .
H3 H 1.1108 0.1375 0.2319 0.033 Uiso 1 1 calc R . .
C4 C 1.0515(5) 0.3662(5) 0.22374(10) 0.0272(10) Uani 1 1 d . . .
H4 H 1.1291 0.4164 0.2355 0.033 Uiso 1 1 calc R . .
C5 C 0.9388(5) 0.4487(6) 0.20709(10) 0.0257(10) Uani 1 1 d . . .
C6 C 0.7726(5) 0.4003(5) 0.20745(10) 0.0242(10) Uani 1 1 d . . .
C7 C 0.6801(5) 0.4696(5) 0.18089(10) 0.0269(10) Uani 1 1 d . . .
C8 C 0.6394(5) 0.6928(6) 0.15137(12) 0.0387(12) Uani 1 1 d . . .
H8A H 0.6639 0.6388 0.1323 0.058 Uiso 1 1 calc R . .
H8B H 0.6753 0.7998 0.1500 0.058 Uiso 1 1 calc R . .
H8C H 0.5271 0.6914 0.1547 0.058 Uiso 1 1 calc R . .
C9 C 0.6190(5) 0.3148(5) 0.24814(11) 0.0292(10) Uani 1 1 d . . .
C11 C 0.6334(6) 0.3219(7) 0.28229(12) 0.0432(13) Uani 1 1 d . . .
H11A H 0.5835 0.2313 0.2913 0.065 Uiso 1 1 calc R . .
H11B H 0.5829 0.4155 0.2899 0.065 Uiso 1 1 calc R . .
H11C H 0.7433 0.3234 0.2880 0.065 Uiso 1 1 calc R . .
C12 C 0.4525(5) 0.3111(6) 0.23757(12) 0.0404(12) Uani 1 1 d . . .
H12A H 0.4493 0.2989 0.2153 0.061 Uiso 1 1 calc R . .
H12B H 0.4012 0.4078 0.2433 0.061 Uiso 1 1 calc R . .
H12C H 0.3988 0.2244 0.2473 0.061 Uiso 1 1 calc R . .
Fe2 Fe 1.05368(8) 0.82356(7) 0.070867(14) 0.03102(16) Uani 1 1 d . . .
C40 C 1.2113(8) 0.9453(7) 0.08140(12) 0.0487(14) Uani 1 1 d . . .
C50 C 1.0325(5) 0.7159(6) 0.10578(11) 0.0338(12) Uani 1 1 d . . .
C60 C 0.9096(8) 0.9641(7) 0.08035(12) 0.0524(16) Uani 1 1 d . . .
O40 O 1.3210(6) 1.0130(5) 0.08811(11) 0.0796(16) Uani 1 1 d . . .
O50 O 1.0073(5) 0.6542(4) 0.12786(9) 0.0535(10) Uani 1 1 d . . .
O60 O 0.8167(6) 1.0514(6) 0.08690(11) 0.0855(16) Uani 1 1 d . . .
Br2 Br 0.68912(6) 0.67190(6) 0.054416(11) 0.03870(13) Uani 1 1 d . . .
O5 O 1.1603(4) 0.3692(5) 0.09038(10) 0.0588(13) Uani 1 1 d . . .
O6 O 1.3814(4) 0.4496(4) 0.07063(8) 0.0355(8) Uani 1 1 d . . .
O7 O 1.1983(3) 0.4543(4) 0.01631(7) 0.0268(7) Uani 1 1 d . . .
O8 O 0.9357(4) 0.4498(4) 0.01650(7) 0.0336(8) Uani 1 1 d . . .
C21 C 0.9769(5) 0.5174(5) 0.04508(11) 0.0274(11) Uani 1 1 d . . .
H21 H 0.9404 0.4523 0.0625 0.033 Uiso 1 1 calc R . .
C22 C 0.9099(5) 0.6770(5) 0.04695(10) 0.0287(10) Uani 1 1 d . . .
C23 C 0.9665(5) 0.7941(5) 0.02784(10) 0.0293(11) Uani 1 1 d . . .
H23 H 0.9008 0.8622 0.0168 0.035 Uiso 1 1 calc R . .
C24 C 1.1290(6) 0.8018(5) 0.02646(10) 0.0317(11) Uani 1 1 d . . .
H24 H 1.1823 0.8752 0.0142 0.038 Uiso 1 1 calc R . .
C25 C 1.2078(6) 0.6912(6) 0.04475(11) 0.0286(10) Uani 1 1 d . . .
C26 C 1.1539(5) 0.5273(5) 0.04457(10) 0.0242(10) Uani 1 1 d . . .
C27 C 1.2292(5) 0.4390(5) 0.07149(10) 0.0251(10) Uani 1 1 d . . .
C28 C 1.4656(6) 0.3757(6) 0.09522(12) 0.0365(12) Uani 1 1 d . . .
H28A H 1.4395 0.4257 0.1147 0.055 Uiso 1 1 calc R . .
H28B H 1.5772 0.3849 0.0915 0.055 Uiso 1 1 calc R . .
H28C H 1.4370 0.2665 0.0962 0.055 Uiso 1 1 calc R . .
C29 C 1.0673(5) 0.3691(5) 0.00529(11) 0.0289(10) Uani 1 1 d . . .
C31 C 1.0679(7) 0.3765(6) -0.02897(12) 0.0472(14) Uani 1 1 d . . .
H31A H 0.9735 0.3281 -0.0369 0.071 Uiso 1 1 calc R . .
H31B H 1.1589 0.3218 -0.0369 0.071 Uiso 1 1 calc R . .
H31C H 1.0717 0.4844 -0.0355 0.071 Uiso 1 1 calc R . .
C32 C 1.0713(6) 0.2062(5) 0.01736(13) 0.0438(13) Uani 1 1 d . . .
H32A H 1.0663 0.2080 0.0397 0.066 Uiso 1 1 calc R . .
H32B H 1.1676 0.1561 0.0109 0.066 Uiso 1 1 calc R . .
H32C H 0.9824 0.1487 0.0093 0.066 Uiso 1 1 calc R . .
H25 H 1.314(5) 0.705(5) 0.0436(9) 0.017(10) Uiso 1 1 d . . .
H5 H 0.948(4) 0.546(5) 0.2082(9) 0.013(11) Uiso 1 1 d . . .

loop_
_atom_site_aniso_label
_atom_site_aniso_U_11
_atom_site_aniso_U_22
_atom_site_aniso_U_33
_atom_site_aniso_U_23
_atom_site_aniso_U_13
_atom_site_aniso_U_12
Fe1 0.0295(3) 0.0364(4) 0.0202(3) -0.0006(3) 0.0008(3) 0.0029(3)
C10 0.029(3) 0.052(3) 0.032(3) -0.006(3) -0.004(2) 0.002(3)
O10 0.037(2) 0.068(3) 0.059(3) 0.003(2) 0.0029(19) -0.020(2)
C20 0.037(3) 0.030(3) 0.032(3) -0.005(2) 0.011(2) -0.006(3)
O20 0.048(2) 0.076(3) 0.0191(17) 0.0000(19) -0.0083(15) -0.013(2)
C30 0.058(3) 0.061(4) 0.027(3) 0.006(3) 0.015(3) 0.019(3)
O30 0.109(4) 0.078(3) 0.058(3) 0.013(3) 0.042(3) 0.052(3)
Br1 0.0590(3) 0.0281(3) 0.0337(3) -0.0032(2) -0.0049(3) 0.0073(3)
O1 0.046(2) 0.037(2) 0.053(2) 0.0034(17) -0.0301(19) -0.0070(18)
O2 0.0373(18) 0.0304(19) 0.0328(19) 0.0094(14) -0.0099(16) -0.0092(15)
O3 0.0245(15) 0.0284(17) 0.0248(16) 0.0004(14) 0.0032(14) -0.0008(16)
O4 0.0310(16) 0.0280(17) 0.0354(18) 0.0061(15) 0.0067(15) 0.0020(17)
C1 0.024(2) 0.026(3) 0.023(2) 0.0021(19) -0.0016(18) -0.0015(19)
C2 0.040(3) 0.026(2) 0.018(2) -0.0014(18) -0.002(2) 0.000(2)
C3 0.030(2) 0.037(3) 0.015(2) 0.0020(19) 0.0027(18) 0.007(2)
C4 0.026(2) 0.038(3) 0.018(2) -0.0046(18) -0.0030(19) -0.002(2)
C5 0.024(2) 0.029(3) 0.024(2) -0.004(2) 0.001(2) -0.008(2)
C6 0.022(2) 0.031(3) 0.019(2) 0.0014(19) -0.0026(18) 0.0006(19)
C7 0.028(2) 0.029(3) 0.024(2) 0.0001(19) -0.001(2) -0.001(2)
C8 0.042(3) 0.034(3) 0.040(3) 0.013(2) -0.011(2) -0.006(2)
C9 0.026(2) 0.028(3) 0.033(2) 0.001(2) 0.005(2) -0.001(2)
C11 0.039(3) 0.056(3) 0.034(3) 0.006(3) 0.009(2) 0.002(3)
C12 0.028(3) 0.040(3) 0.053(3) 0.004(3) 0.002(2) -0.006(3)
Fe2 0.0479(4) 0.0241(3) 0.0210(3) 0.0001(3) -0.0011(3) 0.0008(4)
C40 0.082(4) 0.032(3) 0.032(3) 0.002(3) 0.008(3) -0.009(4)
C50 0.040(3) 0.035(3) 0.027(3) 0.001(2) 0.001(2) 0.003(2)
C60 0.079(4) 0.046(4) 0.033(3) -0.008(3) -0.019(3) 0.011(4)
O40 0.101(4) 0.079(4) 0.058(3) -0.020(2) 0.006(3) -0.054(3)
O50 0.072(3) 0.053(3) 0.036(2) 0.0163(19) 0.0069(19) -0.002(2)
O60 0.108(4) 0.073(3) 0.076(4) -0.033(3) -0.025(3) 0.054(3)
Br2 0.0336(2) 0.0498(3) 0.0327(3) 0.0043(3) 0.0024(2) 0.0110(3)
O5 0.034(2) 0.084(3) 0.059(3) 0.046(2) 0.0070(19) 0.004(2)
O6 0.0340(19) 0.0393(19) 0.0332(19) 0.0089(17) -0.0102(15) -0.0012(17)
O7 0.0287(16) 0.0296(17) 0.0222(16) -0.0007(14) 0.0026(14) -0.0032(15)
O8 0.0332(18) 0.0289(17) 0.0388(19) -0.0102(15) -0.0075(16) 0.0001(17)
C21 0.033(3) 0.020(2) 0.029(3) 0.0011(19) 0.002(2) 0.002(2)
C22 0.032(2) 0.032(2) 0.022(2) -0.002(2) -0.0008(19) 0.003(2)
C23 0.037(3) 0.030(3) 0.021(2) -0.001(2) -0.0014(19) 0.009(2)
C24 0.052(3) 0.020(2) 0.023(2) 0.002(2) 0.005(2) -0.004(2)
C25 0.028(2) 0.025(3) 0.032(2) 0.002(2) 0.003(2) -0.003(2)
C26 0.027(3) 0.023(3) 0.023(2) -0.0003(18) 0.0026(19) 0.0000(19)
C27 0.028(3) 0.026(2) 0.022(2) 0.001(2) -0.0018(19) 0.002(2)
C28 0.039(3) 0.037(3) 0.034(3) 0.002(2) -0.019(2) 0.000(2)
C29 0.030(2) 0.026(2) 0.030(3) -0.0032(19) -0.002(2) -0.002(2)
C31 0.057(3) 0.051(3) 0.034(3) -0.006(2) -0.011(3) -0.011(3)
C32 0.044(3) 0.021(2) 0.067(4) -0.003(2) 0.005(3) 0.000(2)

loop_
_atom_type_symbol
_atom_type_description
_atom_type_scat_dispersion_real
_atom_type_scat_dispersion_imag
_atom_type_scat_source
C C 0.0033 0.0016 'International Tables Vol C Tables 4.2.6.8 and 6.1.1.4'
H H 0.0000 0.0000 'International Tables Vol C Tables 4.2.6.8 and 6.1.1.4'
O O 0.0106 0.0060 'International Tables Vol C Tables 4.2.6.8 and 6.1.1.4'
Br Br -0.2901 2.4595 'International Tables Vol C Tables 4.2.6.8 and 6.1.1.4'
Fe Fe 0.3463 0.8444 'International Tables Vol C Tables 4.2.6.8 and 6.1.1.4'

loop_
_geom_angle_atom_site_label_1
_geom_angle_atom_site_label_2
_geom_angle_atom_site_label_3
_geom_angle
_geom_angle_site_symmetry_1
_geom_angle_site_symmetry_3
_geom_angle_publ_flag
C30 Fe1 C10 91.9(2) . . ?
C30 Fe1 C20 98.7(2) . . ?
C10 Fe1 C20 97.8(2) . . ?
C30 Fe1 C4 122.7(2) . . ?
C10 Fe1 C4 93.3(2) . . ?
C20 Fe1 C4 136.7(2) . . ?
C30 Fe1 C3 94.1(2) . . ?
C10 Fe1 C3 124.7(2) . . ?
C20 Fe1 C3 135.03(19) . . ?
C4 Fe1 C3 39.93(17) . . ?
C30 Fe1 C2 96.8(2) . . ?
C10 Fe1 C2 162.8(2) . . ?
C20 Fe1 C2 95.5(2) . . ?
C4 Fe1 C2 69.49(17) . . ?
C3 Fe1 C2 40.01(17) . . ?
C30 Fe1 C5 162.6(2) . . ?
C10 Fe1 C5 91.1(2) . . ?
C20 Fe1 C5 97.92(19) . . ?
C4 Fe1 C5 39.97(17) . . ?
C3 Fe1 C5 70.20(18) . . ?
C2 Fe1 C5 76.24(18) . . ?
O10 C10 Fe1 175.0(5) . . ?
O20 C20 Fe1 179.1(4) . . ?
O30 C30 Fe1 177.6(5) . . ?
C7 O2 C8 115.8(4) . . ?
C6 O3 C9 108.9(3) . . ?
C9 O4 C1 108.1(3) . . ?
O4 C1 C2 110.1(3) . . ?
O4 C1 C6 104.3(4) . . ?
C2 C1 C6 109.7(4) . . ?
O4 C1 H1 110.9 . . ?
C2 C1 H1 110.9 . . ?
C6 C1 H1 110.9 . . ?
C3 C2 C1 119.4(4) . . ?
C3 C2 Br1 116.6(3) . . ?
C1 C2 Br1 112.1(3) . . ?
C3 C2 Fe1 69.5(3) . . ?
C1 C2 Fe1 112.0(3) . . ?
Br1 C2 Fe1 121.4(2) . . ?
C4 C3 C2 113.0(4) . . ?
C4 C3 Fe1 69.6(3) . . ?
C2 C3 Fe1 70.4(3) . . ?
C4 C3 H3 123.5 . . ?
C2 C3 H3 123.5 . . ?
Fe1 C3 H3 128.2 . . ?
C3 C4 C5 115.6(4) . . ?
C3 C4 Fe1 70.4(3) . . ?
C5 C4 Fe1 71.4(3) . . ?
C3 C4 H4 122.2 . . ?
C5 C4 H4 122.2 . . ?
Fe1 C4 H4 127.9 . . ?
C4 C5 C6 120.9(4) . . ?
C4 C5 Fe1 68.7(3) . . ?
C6 C5 Fe1 109.1(3) . . ?
C4 C5 H5 114(3) . . ?
C6 C5 H5 112(3) . . ?
Fe1 C5 H5 127(3) . . ?
O3 C6 C5 110.9(3) . . ?
O3 C6 C7 107.9(3) . . ?
C5 C6 C7 112.4(4) . . ?
O3 C6 C1 104.3(4) . . ?
C5 C6 C1 109.9(4) . . ?
C7 C6 C1 111.1(4) . . ?
O1 C7 O2 123.3(4) . . ?
O1 C7 C6 125.6(4) . . ?
O2 C7 C6 111.1(4) . . ?
O2 C8 H8A 109.5 . . ?
O2 C8 H8B 109.5 . . ?
H8A C8 H8B 109.5 . . ?
O2 C8 H8C 109.5 . . ?
H8A C8 H8C 109.5 . . ?
H8B C8 H8C 109.5 . . ?
O4 C9 O3 104.0(3) . . ?
O4 C9 C11 109.0(4) . . ?
O3 C9 C11 108.3(4) . . ?
O4 C9 C12 111.9(4) . . ?
O3 C9 C12 110.7(4) . . ?
C11 C9 C12 112.6(4) . . ?
C9 C11 H11A 109.5 . . ?
C9 C11 H11B 109.5 . . ?
H11A C11 H11B 109.5 . . ?
C9 C11 H11C 109.5 . . ?
H11A C11 H11C 109.5 . . ?
H11B C11 H11C 109.5 . . ?
C9 C12 H12A 109.5 . . ?
C9 C12 H12B 109.5 . . ?
H12A C12 H12B 109.5 . . ?
C9 C12 H12C 109.5 . . ?
H12A C12 H12C 109.5 . . ?
H12B C12 H12C 109.5 . . ?
C40 Fe2 C60 93.8(3) . . ?
C40 Fe2 C50 99.6(2) . . ?
C60 Fe2 C50 95.0(2) . . ?
C40 Fe2 C23 126.4(2) . . ?
C60 Fe2 C23 92.5(2) . . ?
C50 Fe2 C23 132.8(2) . . ?
C40 Fe2 C24 93.3(2) . . ?
C60 Fe2 C24 120.1(2) . . ?
C50 Fe2 C24 141.8(2) . . ?
C23 Fe2 C24 40.08(18) . . ?
C40 Fe2 C22 162.9(2) . . ?
C60 Fe2 C22 96.9(2) . . ?
C50 Fe2 C22 92.8(2) . . ?
C23 Fe2 C22 40.00(18) . . ?
C24 Fe2 C22 69.78(18) . . ?
C40 Fe2 C25 88.9(2) . . ?
C60 Fe2 C25 160.1(2) . . ?
C50 Fe2 C25 104.0(2) . . ?
C23 Fe2 C25 70.30(18) . . ?
C24 Fe2 C25 40.04(18) . . ?
C22 Fe2 C25 76.53(17) . . ?
O40 C40 Fe2 174.2(6) . . ?
O50 C50 Fe2 174.2(4) . . ?
O60 C60 Fe2 178.4(6) . . ?
C27 O6 C28 116.6(4) . . ?
C29 O7 C26 107.8(3) . . ?
C29 O8 C21 107.8(3) . . ?
O8 C21 C22 109.3(4) . . ?
O8 C21 C26 105.1(4) . . ?
C22 C21 C26 109.5(4) . . ?
O8 C21 H21 110.9 . . ?
C22 C21 H21 110.9 . . ?
C26 C21 H21 110.9 . . ?
C23 C22 C21 120.1(4) . . ?
C23 C22 Br2 117.4(3) . . ?
C21 C22 Br2 111.5(3) . . ?
C23 C22 Fe2 69.3(3) . . ?
C21 C22 Fe2 111.4(3) . . ?
Br2 C22 Fe2 121.4(2) . . ?
C22 C23 C24 114.0(4) . . ?
C22 C23 Fe2 70.7(3) . . ?
C24 C23 Fe2 70.5(3) . . ?
C22 C23 H23 123.0 . . ?
C24 C23 H23 123.0 . . ?
Fe2 C23 H23 127.5 . . ?
C23 C24 C25 114.9(4) . . ?
C23 C24 Fe2 69.4(3) . . ?
C25 C24 Fe2 71.5(3) . . ?
C23 C24 H24 122.6 . . ?
C25 C24 H24 122.6 . . ?
Fe2 C24 H24 128.5 . . ?
C24 C25 C26 119.3(4) . . ?
C24 C25 Fe2 68.5(3) . . ?
C26 C25 Fe2 109.0(3) . . ?
C24 C25 H25 111(3) . . ?
C26 C25 H25 115(3) . . ?
Fe2 C25 H25 126(3) . . ?
O7 C26 C25 109.8(3) . . ?
O7 C26 C21 104.7(4) . . ?
C25 C26 C21 111.4(4) . . ?
O7 C26 C27 108.9(3) . . ?
C25 C26 C27 109.6(4) . . ?
C21 C26 C27 112.3(4) . . ?
O5 C27 O6 123.8(4) . . ?
O5 C27 C26 125.0(4) . . ?
O6 C27 C26 111.2(4) . . ?
O6 C28 H28A 109.5 . . ?
O6 C28 H28B 109.5 . . ?
H28A C28 H28B 109.5 . . ?
O6 C28 H28C 109.5 . . ?
H28A C28 H28C 109.5 . . ?
H28B C28 H28C 109.5 . . ?
O8 C29 O7 105.1(3) . . ?
O8 C29 C31 109.0(4) . . ?
O7 C29 C31 108.1(4) . . ?
O8 C29 C32 111.0(4) . . ?
O7 C29 C32 110.4(4) . . ?
C31 C29 C32 112.9(4) . . ?
C29 C31 H31A 109.5 . . ?
C29 C31 H31B 109.5 . . ?
H31A C31 H31B 109.5 . . ?
C29 C31 H31C 109.5 . . ?
H31A C31 H31C 109.5 . . ?
H31B C31 H31C 109.5 . . ?
C29 C32 H32A 109.5 . . ?
C29 C32 H32B 109.5 . . ?
H32A C32 H32B 109.5 . . ?
C29 C32 H32C 109.5 . . ?
H32A C32 H32C 109.5 . . ?
H32B C32 H32C 109.5 . . ?

loop_
_geom_bond_atom_site_label_1
_geom_bond_atom_site_label_2
_geom_bond_distance
_geom_bond_site_symmetry_2
_geom_bond_publ_flag
Fe1 C30 1.785(6) . ?
Fe1 C10 1.785(6) . ?
Fe1 C20 1.785(5) . ?
Fe1 C4 2.044(4) . ?
Fe1 C3 2.054(4) . ?
Fe1 C2 2.066(5) . ?
Fe1 C5 2.079(5) . ?
C10 O10 1.143(6) . ?
C20 O20 1.141(5) . ?
C30 O30 1.149(6) . ?
Br1 C2 1.933(4) . ?
O1 C7 1.193(5) . ?
O2 C7 1.326(5) . ?
O2 C8 1.451(5) . ?
O3 C6 1.432(5) . ?
O3 C9 1.444(5) . ?
O4 C9 1.420(5) . ?
O4 C1 1.423(5) . ?
C1 C2 1.487(6) . ?
C1 C6 1.543(6) . ?
C1 H1 1.0000 . ?
C2 C3 1.410(6) . ?
C3 C4 1.399(6) . ?
C3 H3 0.9500 . ?
C4 C5 1.410(6) . ?
C4 H4 0.9500 . ?
C5 C6 1.494(6) . ?
C5 H5 0.85(4) . ?
C6 C7 1.532(6) . ?
C8 H8A 0.9800 . ?
C8 H8B 0.9800 . ?
C8 H8C 0.9800 . ?
C9 C11 1.500(6) . ?
C9 C12 1.509(6) . ?
C11 H11A 0.9800 . ?
C11 H11B 0.9800 . ?
C11 H11C 0.9800 . ?
C12 H12A 0.9800 . ?
C12 H12B 0.9800 . ?
C12 H12C 0.9800 . ?
Fe2 C40 1.782(7) . ?
Fe2 C60 1.790(6) . ?
Fe2 C50 1.799(5) . ?
Fe2 C23 2.042(4) . ?
Fe2 C24 2.057(5) . ?
Fe2 C22 2.061(4) . ?
Fe2 C25 2.096(5) . ?
C40 O40 1.151(7) . ?
C50 O50 1.125(5) . ?
C60 O60 1.139(7) . ?
Br2 C22 1.933(4) . ?
O5 C27 1.184(5) . ?
O6 C27 1.317(5) . ?
O6 C28 1.447(5) . ?
O7 C29 1.433(5) . ?
O7 C26 1.441(5) . ?
O8 C29 1.421(5) . ?
O8 C21 1.426(5) . ?
C21 C22 1.503(6) . ?
C21 C26 1.528(6) . ?
C21 H21 1.0000 . ?
C22 C23 1.404(6) . ?
C23 C24 1.405(7) . ?
C23 H23 0.9500 . ?
C24 C25 1.422(7) . ?
C24 H24 0.9500 . ?
C25 C26 1.496(7) . ?
C25 H25 0.93(4) . ?
C26 C27 1.547(6) . ?
C28 H28A 0.9800 . ?
C28 H28B 0.9800 . ?
C28 H28C 0.9800 . ?
C29 C31 1.500(6) . ?
C29 C32 1.509(6) . ?
C31 H31A 0.9800 . ?
C31 H31B 0.9800 . ?
C31 H31C 0.9800 . ?
C32 H32A 0.9800 . ?
C32 H32B 0.9800 . ?
C32 H32C 0.9800 . ?
